data_7044956
loop_
_publ_author_name
'Blackaby, William J. M.'
'Sabater, Sara'
'Poulten, Rebecca C.'
'Page, Michael J.'
'Folli, Andrea'
'Krewald, Vera'
'Mahon, Mary F.'
'Murphy, Damien M.'
'Richards, Emma'
'Whittlesey, Michael K.'

_publ_section_title
;
 Mono- and dinuclear Ni(i) products formed upon bromide abstraction from
 the Ni(i) ring-expanded NHC complex [Ni(6-Mes)(PPh<sub>3</sub>)Br].
;
_journal_issue 3
_journal_name_full 'Dalton transactions (Cambridge, England : 2003)'
_journal_page_first 769
_journal_page_last 782
_journal_paper_doi 10.1039/c7dt04187j
_journal_volume 47
_journal_year 2018
_chemical_formula_moiety 'C22 H28 B N2 Ni'
_chemical_formula_sum 'C22 H32 B N2 Ni'
_chemical_formula_weight 394.01
_space_group_crystal_system monoclinic
_space_group_IT_number 15
_space_group_name_Hall '-C 2yc'
_space_group_name_H-M_alt 'C 1 2/c 1'
_symmetry_space_group_name_Hall '-C 2yc'
_symmetry_space_group_name_H-M 'C 1 2/c 1'
_atom_sites_solution_hydrogens mixed
_atom_sites_solution_primary direct
_audit_creation_date 2017-10-26
_audit_creation_method
;
Olex2 1.2
(compiled 2017.08.10 svn.r3458 for OlexSys, GUI svn.r5381)
;
_audit_update_record
;
2017-10-26 deposited with the CCDC.
2017-12-04 downloaded from the CCDC.
;
_cell_angle_alpha 90
_cell_angle_beta 90.5530(10)
_cell_angle_gamma 90
_cell_formula_units_Z 8
_cell_length_a 14.4790(2)
_cell_length_b 20.4210(3)
_cell_length_c 15.5640(3)
_cell_measurement_reflns_used 34762
_cell_measurement_temperature 293(2)
_cell_measurement_theta_max 27.501
_cell_measurement_theta_min 2.890
_cell_volume 4601.68(13)
_computing_cell_refinement 'HKL Scalepack (Otwinowski & Minor 1997)'
_computing_data_collection 'Collect (Bruker AXS BV 1997-2004)'
_computing_data_reduction 'Denzo & Scalepack (Otwinowski, Minor 1997)'
_computing_molecular_graphics 'Olex2 (Dolomanov et al., 2009)'
_computing_publication_material 'Olex2 (Dolomanov et al., 2009)'
_computing_structure_refinement 'ShelXL (Sheldrick, 2015)'
_computing_structure_solution 'ShelXS (Sheldrick, 2008)'
_diffrn_ambient_temperature 293(2)
_diffrn_measured_fraction_theta_full 0.992
_diffrn_measured_fraction_theta_max 0.991
_diffrn_measurement_device_type 'Nonius kappaCCD diffractometer'
_diffrn_radiation_type MoK\a
_diffrn_radiation_wavelength 0.71073
_diffrn_reflns_av_R_equivalents 0.0403
_diffrn_reflns_av_unetI/netI 0.0269
_diffrn_reflns_Laue_measured_fraction_full 0.992
_diffrn_reflns_Laue_measured_fraction_max 0.991
_diffrn_reflns_limit_h_max 18
_diffrn_reflns_limit_h_min -18
_diffrn_reflns_limit_k_max 26
_diffrn_reflns_limit_k_min -26
_diffrn_reflns_limit_l_max 20
_diffrn_reflns_limit_l_min -20
_diffrn_reflns_number 34762
_diffrn_reflns_point_group_measured_fraction_full 0.992
_diffrn_reflns_point_group_measured_fraction_max 0.991
_diffrn_reflns_theta_full 25.242
_diffrn_reflns_theta_max 27.513
_diffrn_reflns_theta_min 5.049
_exptl_absorpt_coefficient_mu 0.850
_exptl_absorpt_correction_T_max 1.000
_exptl_absorpt_correction_T_min 0.899
_exptl_absorpt_correction_type multi-scan
_exptl_absorpt_process_details
;
multi-scan from symmetry-related measurements 
 Sortav (Blessing 1995)
;
_exptl_crystal_colour dark-green
_exptl_crystal_density_diffrn 1.137
_exptl_crystal_description block
_exptl_crystal_F_000 1688
_exptl_crystal_size_max 0.4
_exptl_crystal_size_mid 0.3
_exptl_crystal_size_min 0.3
_refine_diff_density_max 0.364
_refine_diff_density_min -0.292
_refine_diff_density_rms 0.047
_refine_ls_extinction_method none
_refine_ls_goodness_of_fit_ref 1.074
_refine_ls_hydrogen_treatment mixed
_refine_ls_matrix_type full
_refine_ls_number_parameters 268
_refine_ls_number_reflns 5247
_refine_ls_number_restraints 0
_refine_ls_restrained_S_all 1.074
_refine_ls_R_factor_all 0.0580
_refine_ls_R_factor_gt 0.0418
_refine_ls_shift/su_max 0.000
_refine_ls_shift/su_mean 0.000
_refine_ls_structure_factor_coef Fsqd
_refine_ls_weighting_details 'w=1/[\s^2^(Fo^2^)+(0.0572P)^2^+3.4813P] where P=(Fo^2^+2Fc^2^)/3'
_refine_ls_weighting_scheme calc
_refine_ls_wR_factor_gt 0.1142
_refine_ls_wR_factor_ref 0.1252
_reflns_Friedel_coverage 0.000
_reflns_number_gt 4078
_reflns_number_total 5247
_reflns_threshold_expression 'I > 2\s(I)'
_cod_data_source_file c7dt04187j2.cif
_cod_data_source_block bh4rt
_cod_depositor_comments 'Adding full bibliography for 7044955--7044965.cif.'
_cod_database_code 7044956
_shelxl_version_number 2014-3
_shelx_space_group_comment
;
The symmetry employed for this shelxl refinement is uniquely defined
by the following loop, which should always be used as a source of
symmetry information in preference to the above space-group names.
They are only intended as comments.
;
_shelx_estimated_absorpt_t_max 0.785
_shelx_estimated_absorpt_t_min 0.727
_olex2_refinement_description
;
1. Fixed Uiso
 At 1.2 times of:
  All C(H) groups, All C(H,H) groups
 At 1.5 times of:
  All C(H,H,H) groups
2. Others
 Fixed Sof: C3(0.5) H3A(0.5) H3B(0.5) C15(0.5) H15A(0.5) H15B(0.5)
 Fixed X: Ni1(0.5) Ni2(0.5) C1(0.5) C13(0.5)
 Fixed Z: Ni1(0.75) Ni2(0.75) C1(0.75) C13(0.75)
3.a Secondary CH2 refined with riding coordinates:
 C3(H3A,H3B), C15(H15A,H15B)
3.b Aromatic/amide H refined with riding coordinates:
 C6(H6), C8(H8), C18(H18), C20(H20)
3.c Idealised Me refined as rotating group:
 C10(H10A,H10B,H10C), C11(H11A,H11B,H11C), C12(H12A,H12B,H12C), C22(H22A,H22B,
 H22C), C23(H23A,H23B,H23C), C24(H24A,H24B,H24C)
;
_olex2_submission_special_instructions 'No special instructions were received'

loop_
_space_group_symop_operation_xyz
'x, y, z'
'-x, y, -z+1/2'
'x+1/2, y+1/2, z'
'-x+1/2, y+1/2, -z+1/2'
'-x, -y, -z'
'x, -y, z-1/2'
'-x+1/2, -y+1/2, -z'
'x+1/2, -y+1/2, z-1/2'

loop_
_atom_site_label
_atom_site_type_symbol
_atom_site_fract_x
_atom_site_fract_y
_atom_site_fract_z
_atom_site_U_iso_or_equiv
_atom_site_adp_type
_atom_site_occupancy
_atom_site_site_symmetry_order
_atom_site_calc_flag
_atom_site_refinement_flags_posn
_atom_site_refinement_flags_adp
_atom_site_refinement_flags_occupancy
_atom_site_disorder_assembly
_atom_site_disorder_group
Ni1 Ni 0.5000 0.16238(2) 0.7500 0.04516(13) Uani 1 2 d S T P . .
H1A H 0.494(3) 0.1655(19) 0.853(3) 0.121(14) Uiso 1 1 d . . . . .
H1B H 0.591(5) 0.223(2) 0.811(4) 0.17(2) Uiso 1 1 d . . . . .
Ni2 Ni 0.5000 0.28047(2) 0.7500 0.04935(13) Uani 1 2 d S T P . .
H1C H 0.480(3) 0.264(2) 0.857(3) 0.115(13) Uiso 1 1 d . . . . .
N1 N 0.42498(14) 0.03377(9) 0.72712(15) 0.0602(5) Uani 1 1 d . . . . .
N2 N 0.57323(16) 0.40865(10) 0.72417(17) 0.0717(6) Uani 1 1 d . . . . .
C1 C 0.5000 0.06834(16) 0.7500 0.0495(7) Uani 1 2 d S T P . .
C2 C 0.4179(2) -0.03833(13) 0.7270(3) 0.0995(12) Uani 1 1 d . . . . .
C4 C 0.34261(16) 0.06873(11) 0.70178(17) 0.0565(6) Uani 1 1 d . . . . .
C5 C 0.3239(2) 0.07798(17) 0.6148(2) 0.0784(8) Uani 1 1 d . . . . .
C6 C 0.2433(3) 0.1116(2) 0.5936(2) 0.0975(11) Uani 1 1 d . . . . .
H6 H 0.2287 0.1177 0.5358 0.117 Uiso 1 1 calc R . . . .
C7 C 0.1847(2) 0.13614(17) 0.6537(3) 0.0884(10) Uani 1 1 d . . . . .
C8 C 0.2054(2) 0.12571(14) 0.7375(2) 0.0777(8) Uani 1 1 d . . . . .
H8 H 0.1659 0.1421 0.7791 0.093 Uiso 1 1 calc R . . . .
C9 C 0.28325(17) 0.09153(13) 0.76355(18) 0.0621(6) Uani 1 1 d . . . . .
C10 C 0.3899(3) 0.0554(3) 0.5466(2) 0.1252(16) Uani 1 1 d . . . . .
H10A H 0.3575 0.0510 0.4928 0.188 Uiso 1 1 calc GR . . . .
H10B H 0.4157 0.0138 0.5628 0.188 Uiso 1 1 calc GR . . . .
H10C H 0.4387 0.0869 0.5407 0.188 Uiso 1 1 calc GR . . . .
C11 C 0.0987(3) 0.1746(2) 0.6280(4) 0.143(2) Uani 1 1 d . . . . .
H11A H 0.0627 0.1494 0.5877 0.215 Uiso 1 1 calc GR . . . .
H11B H 0.1166 0.2152 0.6019 0.215 Uiso 1 1 calc GR . . . .
H11C H 0.0626 0.1834 0.6780 0.215 Uiso 1 1 calc GR . . . .
C12 C 0.3018(2) 0.0795(2) 0.8584(2) 0.0954(10) Uani 1 1 d . . . . .
H12A H 0.3418 0.1131 0.8805 0.143 Uiso 1 1 calc GR . . . .
H12B H 0.3307 0.0376 0.8657 0.143 Uiso 1 1 calc GR . . . .
H12C H 0.2445 0.0803 0.8889 0.143 Uiso 1 1 calc GR . . . .
C13 C 0.5000 0.37399(16) 0.7500 0.0544(8) Uani 1 2 d S T P . .
C14 C 0.5810(3) 0.48121(14) 0.7249(3) 0.1080(14) Uani 1 1 d . . . . .
C16 C 0.65408(17) 0.37430(11) 0.69379(19) 0.0622(6) Uani 1 1 d . . . . .
C17 C 0.6655(2) 0.36689(14) 0.6060(2) 0.0728(7) Uani 1 1 d . . . . .
C18 C 0.7451(2) 0.33505(16) 0.5784(2) 0.0829(9) Uani 1 1 d . . . . .
H18 H 0.7543 0.3298 0.5197 0.099 Uiso 1 1 calc R . . . .
C19 C 0.8103(2) 0.31123(15) 0.6347(2) 0.0789(8) Uani 1 1 d . . . . .
C20 C 0.7959(2) 0.31890(14) 0.7211(2) 0.0756(8) Uani 1 1 d . . . . .
H20 H 0.8391 0.3020 0.7597 0.091 Uiso 1 1 calc R . . . .
C21 C 0.71881(19) 0.35120(13) 0.75265(19) 0.0653(7) Uani 1 1 d . . . . .
C22 C 0.5942(3) 0.3895(2) 0.5421(3) 0.1085(12) Uani 1 1 d . . . . .
H22A H 0.5350 0.3719 0.5571 0.163 Uiso 1 1 calc GR . . . .
H22B H 0.6106 0.3747 0.4858 0.163 Uiso 1 1 calc GR . . . .
H22C H 0.5912 0.4365 0.5426 0.163 Uiso 1 1 calc GR . . . .
C23 C 0.8970(3) 0.2776(2) 0.6027(4) 0.1260(17) Uani 1 1 d . . . . .
H23A H 0.8814 0.2350 0.5808 0.189 Uiso 1 1 calc GR . . . .
H23B H 0.9405 0.2732 0.6493 0.189 Uiso 1 1 calc GR . . . .
H23C H 0.9239 0.3033 0.5578 0.189 Uiso 1 1 calc GR . . . .
C24 C 0.7077(3) 0.3597(2) 0.8478(2) 0.0973(11) Uani 1 1 d . . . . .
H24A H 0.7097 0.4055 0.8618 0.146 Uiso 1 1 calc GR . . . .
H24B H 0.7568 0.3373 0.8775 0.146 Uiso 1 1 calc GR . . . .
H24C H 0.6495 0.3418 0.8650 0.146 Uiso 1 1 calc GR . . . .
C3 C 0.4902(7) -0.0664(3) 0.7840(6) 0.103(3) Uani 0.5 1 d . . . A 3
H3A H 0.4718 -0.0601 0.8432 0.124 Uiso 0.5 1 calc R . . A 3
H3B H 0.4937 -0.1131 0.7737 0.124 Uiso 0.5 1 calc R . . A 3
C15 C 0.5127(9) 0.5088(3) 0.7878(7) 0.136(6) Uani 0.5 1 d . . . B 3
H15A H 0.5337 0.4994 0.8459 0.164 Uiso 0.5 1 calc R . . B 3
H15B H 0.5100 0.5560 0.7812 0.164 Uiso 0.5 1 calc R . . B 3
B1 B 0.5236(4) 0.22189(18) 0.8624(3) 0.0882(13) Uani 1 1 d . . . . .
H1D H 0.547(3) 0.2180(18) 0.927(3) 0.130(15) Uiso 1 1 d . . . . .

loop_
_atom_site_aniso_label
_atom_site_aniso_U_11
_atom_site_aniso_U_22
_atom_site_aniso_U_33
_atom_site_aniso_U_23
_atom_site_aniso_U_13
_atom_site_aniso_U_12
Ni1 0.0465(2) 0.0358(2) 0.0532(2) 0.000 0.00263(16) 0.000
Ni2 0.0472(2) 0.0361(2) 0.0649(3) 0.000 0.01032(18) 0.000
N1 0.0506(11) 0.0390(10) 0.0909(15) -0.0065(9) -0.0060(10) -0.0030(8)
N2 0.0601(13) 0.0396(10) 0.1159(19) -0.0019(11) 0.0309(12) -0.0046(9)
C1 0.0452(16) 0.0474(16) 0.0559(17) 0.000 0.0024(13) 0.000
C2 0.076(2) 0.0389(14) 0.183(4) -0.0064(18) -0.020(2) -0.0031(13)
C4 0.0478(12) 0.0481(12) 0.0734(15) -0.0072(11) -0.0065(11) -0.0037(10)
C5 0.0712(18) 0.092(2) 0.0715(17) -0.0173(15) -0.0134(14) 0.0004(16)
C6 0.090(2) 0.114(3) 0.088(2) 0.002(2) -0.035(2) -0.003(2)
C7 0.0575(16) 0.077(2) 0.130(3) -0.001(2) -0.0206(19) 0.0010(15)
C8 0.0509(14) 0.0661(17) 0.116(3) -0.0155(16) 0.0037(15) -0.0023(13)
C9 0.0497(13) 0.0564(14) 0.0802(17) -0.0047(12) 0.0033(12) -0.0086(11)
C10 0.121(3) 0.178(4) 0.076(2) -0.043(3) -0.003(2) 0.017(3)
C11 0.083(3) 0.131(4) 0.216(6) 0.013(4) -0.053(3) 0.025(3)
C12 0.081(2) 0.126(3) 0.079(2) 0.004(2) 0.0173(17) -0.009(2)
C13 0.0485(17) 0.0435(16) 0.071(2) 0.000 0.0143(15) 0.000
C14 0.091(2) 0.0401(14) 0.194(4) -0.0077(19) 0.055(3) -0.0100(15)
C16 0.0541(14) 0.0443(12) 0.0887(18) -0.0020(12) 0.0207(13) -0.0090(10)
C17 0.0663(16) 0.0670(16) 0.0854(19) 0.0122(14) 0.0192(14) -0.0022(13)
C18 0.079(2) 0.084(2) 0.086(2) 0.0006(16) 0.0313(17) -0.0018(16)
C19 0.0611(16) 0.0650(17) 0.111(2) -0.0078(16) 0.0251(17) -0.0016(14)
C20 0.0572(15) 0.0613(16) 0.108(2) -0.0014(15) 0.0031(15) -0.0075(12)
C21 0.0604(15) 0.0541(14) 0.0815(17) -0.0077(12) 0.0090(13) -0.0141(12)
C22 0.098(3) 0.129(3) 0.099(3) 0.028(2) 0.013(2) 0.016(2)
C23 0.081(3) 0.118(3) 0.180(5) -0.024(3) 0.040(3) 0.023(2)
C24 0.093(2) 0.110(3) 0.089(2) -0.021(2) 0.0003(19) -0.023(2)
C3 0.094(5) 0.033(2) 0.183(11) 0.017(3) 0.005(7) -0.004(3)
C15 0.121(9) 0.045(3) 0.245(16) -0.032(4) 0.077(12) -0.023(4)
B1 0.147(4) 0.058(2) 0.0594(19) -0.0049(14) -0.006(2) -0.003(2)

loop_
_atom_type_symbol
_atom_type_description
_atom_type_scat_dispersion_real
_atom_type_scat_dispersion_imag
_atom_type_scat_source
C C 0.0033 0.0016 'International Tables Vol C Tables 4.2.6.8 and 6.1.1.4'
H H 0.0000 0.0000 'International Tables Vol C Tables 4.2.6.8 and 6.1.1.4'
B B 0.0013 0.0007 'International Tables Vol C Tables 4.2.6.8 and 6.1.1.4'
N N 0.0061 0.0033 'International Tables Vol C Tables 4.2.6.8 and 6.1.1.4'
Ni Ni 0.3393 1.1124 'International Tables Vol C Tables 4.2.6.8 and 6.1.1.4'

loop_
_geom_angle_atom_site_label_1
_geom_angle_atom_site_label_2
_geom_angle_atom_site_label_3
_geom_angle
_geom_angle_site_symmetry_1
_geom_angle_site_symmetry_3
H1A Ni1 H1B 63(2) . .
Ni2 Ni1 H1A 87.7(14) . .
Ni2 Ni1 H1B 52.9(15) . .
C1 Ni1 H1A 92.3(14) . .
C1 Ni1 H1B 127.1(15) . .
C1 Ni1 Ni2 180.0 . .
Ni1 Ni2 H1B 53.9(15) . .
Ni1 Ni2 H1C 78.8(14) . .
H1B Ni2 H1C 63(2) . .
C13 Ni2 Ni1 180.0 . .
C13 Ni2 H1B 126.1(15) . .
C13 Ni2 H1C 101.2(14) . .
C1 N1 C2 125.6(2) . .
C1 N1 C4 118.55(19) . .
C4 N1 C2 115.9(2) . .
C13 N2 C14 125.8(2) . .
C13 N2 C16 119.1(2) . .
C16 N2 C14 115.1(2) . .
N1 C1 Ni1 121.77(14) 2_656 .
N1 C1 Ni1 121.77(14) . .
N1 C1 N1 116.5(3) . 2_656
N1 C2 C3 109.6(3) . .
C3 C2 N1 109.2(3) 2_656 .
C3 C2 C3 43.8(6) 2_656 .
C5 C4 N1 119.1(2) . .
C9 C4 N1 119.8(2) . .
C9 C4 C5 121.1(2) . .
C4 C5 C10 121.6(3) . .
C6 C5 C4 117.0(3) . .
C6 C5 C10 121.4(3) . .
C5 C6 H6 118.5 . .
C7 C6 C5 123.0(3) . .
C7 C6 H6 118.5 . .
C6 C7 C11 121.4(4) . .
C8 C7 C6 118.0(3) . .
C8 C7 C11 120.6(4) . .
C7 C8 H8 118.8 . .
C7 C8 C9 122.3(3) . .
C9 C8 H8 118.8 . .
C4 C9 C8 118.6(3) . .
C4 C9 C12 121.3(3) . .
C8 C9 C12 120.1(3) . .
C5 C10 H10A 109.5 . .
C5 C10 H10B 109.5 . .
C5 C10 H10C 109.5 . .
H10A C10 H10B 109.5 . .
H10A C10 H10C 109.5 . .
H10B C10 H10C 109.5 . .
C7 C11 H11A 109.5 . .
C7 C11 H11B 109.5 . .
C7 C11 H11C 109.5 . .
H11A C11 H11B 109.5 . .
H11A C11 H11C 109.5 . .
H11B C11 H11C 109.5 . .
C9 C12 H12A 109.5 . .
C9 C12 H12B 109.5 . .
C9 C12 H12C 109.5 . .
H12A C12 H12B 109.5 . .
H12A C12 H12C 109.5 . .
H12B C12 H12C 109.5 . .
N2 C13 Ni2 121.90(15) 2_656 .
N2 C13 Ni2 121.89(14) . .
N2 C13 N2 116.2(3) . 2_656
N2 C14 C15 109.1(3) . .
C15 C14 N2 108.0(4) 2_656 .
C15 C14 C15 48.6(8) 2_656 .
C17 C16 N2 118.6(3) . .
C17 C16 C21 121.8(2) . .
C21 C16 N2 119.5(3) . .
C16 C17 C18 117.5(3) . .
C16 C17 C22 122.1(3) . .
C18 C17 C22 120.3(3) . .
C17 C18 H18 118.9 . .
C19 C18 C17 122.3(3) . .
C19 C18 H18 118.9 . .
C18 C19 C20 118.4(3) . .
C18 C19 C23 121.2(4) . .
C20 C19 C23 120.4(4) . .
C19 C20 H20 119.0 . .
C19 C20 C21 122.1(3) . .
C21 C20 H20 119.0 . .
C16 C21 C20 117.9(3) . .
C16 C21 C24 122.3(3) . .
C20 C21 C24 119.8(3) . .
C17 C22 H22A 109.5 . .
C17 C22 H22B 109.5 . .
C17 C22 H22C 109.5 . .
H22A C22 H22B 109.5 . .
H22A C22 H22C 109.5 . .
H22B C22 H22C 109.5 . .
C19 C23 H23A 109.5 . .
C19 C23 H23B 109.5 . .
C19 C23 H23C 109.5 . .
H23A C23 H23B 109.5 . .
H23A C23 H23C 109.5 . .
H23B C23 H23C 109.5 . .
C21 C24 H24A 109.5 . .
C21 C24 H24B 109.5 . .
C21 C24 H24C 109.5 . .
H24A C24 H24B 109.5 . .
H24A C24 H24C 109.5 . .
H24B C24 H24C 109.5 . .
C2 C3 C2 114.7(5) 2_656 .
C2 C3 H3A 108.6 2_656 .
C2 C3 H3A 108.6 . .
C2 C3 H3B 108.6 2_656 .
C2 C3 H3B 108.6 . .
H3A C3 H3B 107.6 . .
C14 C15 C14 112.1(6) 2_656 .
C14 C15 H15A 109.2 2_656 .
C14 C15 H15A 109.2 . .
C14 C15 H15B 109.2 2_656 .
C14 C15 H15B 109.2 . .
H15A C15 H15B 107.9 . .
H1A B1 H1B 102(3) . .
H1A B1 H1C 122(3) . .
H1A B1 H1D 99(3) . .
H1B B1 H1C 114(3) . .
H1B B1 H1D 110(4) . .
H1C B1 H1D 109(3) . .

loop_
_geom_bond_atom_site_label_1
_geom_bond_atom_site_label_2
_geom_bond_distance
_geom_bond_site_symmetry_2
Ni1 H1A 1.61(4) .
Ni1 H1B 2.04(6) .
Ni1 Ni2 2.4115(5) .
Ni1 C1 1.920(3) .
Ni2 H1B 2.01(6) .
Ni2 H1C 1.73(4) .
Ni2 C13 1.910(3) .
N1 C1 1.341(3) .
N1 C2 1.476(3) .
N1 C4 1.442(3) .
N2 C13 1.340(3) .
N2 C14 1.486(3) .
N2 C16 1.448(3) .
C1 N1 1.341(2) 2_656
C2 C3 1.459(9) 2_656
C2 C3 1.481(10) .
C4 C5 1.391(4) .
C4 C9 1.377(4) .
C5 C6 1.391(5) .
C5 C10 1.508(5) .
C6 H6 0.9300 .
C6 C7 1.365(5) .
C7 C8 1.353(5) .
C7 C11 1.522(5) .
C8 H8 0.9300 .
C8 C9 1.383(4) .
C9 C12 1.517(4) .
C10 H10A 0.9600 .
C10 H10B 0.9600 .
C10 H10C 0.9600 .
C11 H11A 0.9600 .
C11 H11B 0.9600 .
C11 H11C 0.9600 .
C12 H12A 0.9600 .
C12 H12B 0.9600 .
C12 H12C 0.9600 .
C13 N2 1.340(3) 2_656
C14 C15 1.480(13) 2_656
C14 C15 1.508(11) .
C16 C17 1.386(4) .
C16 C21 1.387(4) .
C17 C18 1.395(4) .
C17 C22 1.500(5) .
C18 H18 0.9300 .
C18 C19 1.371(5) .
C19 C20 1.371(5) .
C19 C23 1.519(5) .
C20 H20 0.9300 .
C20 C21 1.391(4) .
C21 C24 1.501(4) .
C22 H22A 0.9600 .
C22 H22B 0.9600 .
C22 H22C 0.9600 .
C23 H23A 0.9600 .
C23 H23B 0.9600 .
C23 H23C 0.9600 .
C24 H24A 0.9600 .
C24 H24B 0.9600 .
C24 H24C 0.9600 .
C3 C2 1.459(9) 2_656
C3 H3A 0.9700 .
C3 H3B 0.9700 .
C15 C14 1.480(13) 2_656
C15 H15A 0.9700 .
C15 H15B 0.9700 .
B1 H1A 1.24(4) .
B1 H1B 1.27(6) .
B1 H1C 1.07(4) .
B1 H1D 1.06(5) .

loop_
_geom_torsion_atom_site_label_1
_geom_torsion_atom_site_label_2
_geom_torsion_atom_site_label_3
_geom_torsion_atom_site_label_4
_geom_torsion
_geom_torsion_site_symmetry_1
_geom_torsion_site_symmetry_4
N1 C2 C3 C2 -46.0(6) . 2_656
N1 C4 C5 C6 179.6(3) . .
N1 C4 C5 C10 -3.2(5) . .
N1 C4 C9 C8 179.1(2) . .
N1 C4 C9 C12 -1.1(4) . .
N2 C14 C15 C14 -49.1(7) . 2_656
N2 C16 C17 C18 178.4(2) . .
N2 C16 C17 C22 -3.9(4) . .
N2 C16 C21 C20 -179.5(2) . .
N2 C16 C21 C24 0.8(4) . .
C1 N1 C2 C3 20.6(5) . .
C1 N1 C2 C3 -26.1(6) . 2_656
C1 N1 C4 C5 97.8(3) . .
C1 N1 C4 C9 -83.1(3) . .
C2 N1 C1 Ni1 -178.6(3) . .
C2 N1 C1 N1 1.4(3) . 2_656
C2 N1 C4 C5 -83.3(4) . .
C2 N1 C4 C9 95.7(3) . .
C4 N1 C1 Ni1 0.1(3) . .
C4 N1 C1 N1 -179.9(3) . 2_656
C4 N1 C2 C3 155.2(5) . 2_656
C4 N1 C2 C3 -158.2(4) . .
C4 C5 C6 C7 1.2(5) . .
C5 C4 C9 C8 -1.9(4) . .
C5 C4 C9 C12 177.9(3) . .
C5 C6 C7 C8 -1.6(6) . .
C5 C6 C7 C11 178.0(4) . .
C6 C7 C8 C9 0.1(5) . .
C7 C8 C9 C4 1.5(4) . .
C7 C8 C9 C12 -178.2(3) . .
C9 C4 C5 C6 0.5(4) . .
C9 C4 C5 C10 177.8(3) . .
C10 C5 C6 C7 -176.1(4) . .
C11 C7 C8 C9 -179.4(3) . .
C13 N2 C14 C15 -30.3(6) . 2_656
C13 N2 C14 C15 21.2(7) . .
C13 N2 C16 C17 98.0(3) . .
C13 N2 C16 C21 -83.5(3) . .
C14 N2 C13 Ni2 -177.6(3) . .
C14 N2 C13 N2 2.4(3) . 2_656
C14 N2 C16 C17 -83.0(4) . .
C14 N2 C16 C21 95.4(3) . .
C16 N2 C13 Ni2 1.2(3) . .
C16 N2 C13 N2 -178.8(3) . 2_656
C16 N2 C14 C15 150.8(5) . 2_656
C16 N2 C14 C15 -157.7(6) . .
C16 C17 C18 C19 0.3(5) . .
C17 C16 C21 C20 -1.1(4) . .
C17 C16 C21 C24 179.2(3) . .
C17 C18 C19 C20 0.4(5) . .
C17 C18 C19 C23 -179.1(3) . .
C18 C19 C20 C21 -1.5(4) . .
C19 C20 C21 C16 1.9(4) . .
C19 C20 C21 C24 -178.4(3) . .
C21 C16 C17 C18 0.0(4) . .
C21 C16 C17 C22 177.7(3) . .
C22 C17 C18 C19 -177.3(3) . .
C23 C19 C20 C21 178.0(3) . .
C3 C2 C3 C2 51.6(6) 2_656 2_656
C15 C14 C15 C14 48.5(9) 2_656 2_656
